data_2226048
loop_
_publ_author_name
'Gowda, B. Thimme'
'Foro, Sabine'
'Suchetan, P. A.'
'Fuess, Hartmut'

_publ_section_title
;
 4-Methyl-<i>N</i>-(2-methylbenzoyl)benzenesulfonamide
;
_journal_coeditor_code BQ2213
_journal_issue 6
_journal_name_full 'Acta Crystallographica Section E'
_journal_page_first o1502
_journal_paper_doi 10.1107/S1600536810019513
_journal_volume 66
_journal_year 2010
_chemical_formula_iupac 'C15 H15 N O3 S'
_chemical_formula_moiety 'C15 H15 N O3 S'
_chemical_formula_sum 'C15 H15 N O3 S'
_chemical_formula_weight 289.34
_chemical_name_systematic
;
4-Methyl-<i>N</i>-(2-methylbenzoyl)benzenesulfonamide
;
_space_group_IT_number 2
_symmetry_cell_setting triclinic
_symmetry_space_group_name_Hall '-P 1'
_symmetry_space_group_name_H-M 'P -1'
_atom_sites_solution_hydrogens geom
_atom_sites_solution_primary direct
_atom_sites_solution_secondary difmap
_audit_creation_method SHELXL-97
_cell_angle_alpha 79.170(10)
_cell_angle_beta 74.340(10)
_cell_angle_gamma 85.15(2)
_cell_formula_units_Z 2
_cell_length_a 6.4097(8)
_cell_length_b 10.4330(10)
_cell_length_c 11.2580(10)
_cell_measurement_reflns_used 2355
_cell_measurement_temperature 299(2)
_cell_measurement_theta_max 27.82
_cell_measurement_theta_min 2.50
_cell_volume 711.54(14)
_computing_cell_refinement
;
CrysAlis RED (Oxford Diffraction, 2009)
;
_computing_data_collection
;
CrysAlis CCD (Oxford Diffraction, 2009)
;
_computing_data_reduction
;
CrysAlis RED (Oxford Diffraction, 2009)
;
_computing_molecular_graphics 'PLATON (Spek, 2009)'
_computing_publication_material 'SHELXL97 (Sheldrick, 2008)'
_computing_structure_refinement 'SHELXL97 (Sheldrick, 2008)'
_computing_structure_solution 'SHELXS97 (Sheldrick, 2008)'
_diffrn_ambient_temperature 299(2)
_diffrn_measured_fraction_theta_full 0.995
_diffrn_measured_fraction_theta_max 0.995
_diffrn_measurement_device_type
;
Oxford Diffraction Xcalibur diffractometer
with a Sapphire CCD detector
;
_diffrn_measurement_method
;
Rotation method data acquisition using omega and phi scans
;
_diffrn_radiation_monochromator graphite
_diffrn_radiation_source 'fine-focus sealed tube'
_diffrn_radiation_type MoK\a
_diffrn_radiation_wavelength 0.71073
_diffrn_reflns_av_R_equivalents 0.0133
_diffrn_reflns_av_sigmaI/netI 0.0188
_diffrn_reflns_limit_h_max 7
_diffrn_reflns_limit_h_min -8
_diffrn_reflns_limit_k_max 13
_diffrn_reflns_limit_k_min -9
_diffrn_reflns_limit_l_max 14
_diffrn_reflns_limit_l_min -13
_diffrn_reflns_number 4725
_diffrn_reflns_theta_full 26.36
_diffrn_reflns_theta_max 26.36
_diffrn_reflns_theta_min 2.51
_diffrn_standards_decay_% 0
_diffrn_standards_number 0
_exptl_absorpt_coefficient_mu 0.234
_exptl_absorpt_correction_T_max 0.9592
_exptl_absorpt_correction_T_min 0.9332
_exptl_absorpt_correction_type multi-scan
_exptl_absorpt_process_details
;
(CrysAlis RED; Oxford Diffraction, 2009)
;
_exptl_crystal_colour colorless
_exptl_crystal_density_diffrn 1.350
_exptl_crystal_density_method 'not measured'
_exptl_crystal_description rod
_exptl_crystal_F_000 304
_exptl_crystal_size_max 0.30
_exptl_crystal_size_mid 0.20
_exptl_crystal_size_min 0.18
_refine_diff_density_max 0.270
_refine_diff_density_min -0.351
_refine_ls_extinction_method none
_refine_ls_goodness_of_fit_ref 1.063
_refine_ls_hydrogen_treatment mixed
_refine_ls_matrix_type full
_refine_ls_number_parameters 186
_refine_ls_number_reflns 2872
_refine_ls_number_restraints 1
_refine_ls_restrained_S_all 1.063
_refine_ls_R_factor_all 0.0534
_refine_ls_R_factor_gt 0.0420
_refine_ls_shift/su_max 0.000
_refine_ls_shift/su_mean 0.000
_refine_ls_structure_factor_coef Fsqd
_refine_ls_weighting_details 'calc w=1/[\s^2^(Fo^2^)+(0.0434P)^2^+0.3252P] where P=(Fo^2^+2Fc^2^)/3'
_refine_ls_weighting_scheme calc
_refine_ls_wR_factor_gt 0.0995
_refine_ls_wR_factor_ref 0.1068
_reflns_number_gt 2387
_reflns_number_total 2872
_reflns_threshold_expression I>2sigma(I)
_cod_data_source_file bq2213.cif
_cod_data_source_block I
_cod_original_cell_volume 711.54(13)
_cod_database_code 2226048
_cod_database_fobs_code 2226048

loop_
_symmetry_equiv_pos_as_xyz
'x, y, z'
'-x, -y, -z'

loop_
_atom_site_type_symbol
_atom_site_label
_atom_site_fract_x
_atom_site_fract_y
_atom_site_fract_z
_atom_site_U_iso_or_equiv
_atom_site_adp_type
_atom_site_calc_flag
_atom_site_refinement_flags
_atom_site_occupancy
_atom_site_disorder_assembly
_atom_site_disorder_group
S S1 0.72322(8) 0.15911(5) 0.01004(4) 0.04175(15) Uani d . 1 . .
O O1 0.9097(2) 0.12090(14) -0.08160(13) 0.0543(4) Uani d . 1 . .
O O2 0.5303(2) 0.20184(15) -0.02716(14) 0.0562(4) Uani d . 1 . .
O O3 0.3654(2) 0.09970(16) 0.24228(16) 0.0646(5) Uani d . 1 . .
N N1 0.6788(3) 0.02815(15) 0.12042(15) 0.0412(4) Uani d D 1 . .
H H1N 0.786(2) -0.0260(17) 0.113(2) 0.049 Uiso d D 1 . .
C C1 0.7964(3) 0.27802(18) 0.08116(17) 0.0394(4) Uani d . 1 . .
C C2 0.6662(3) 0.38915(19) 0.0973(2) 0.0487(5) Uani d . 1 . .
H H2 0.5389 0.4012 0.0714 0.058 Uiso calc R 1 . .
C C3 0.7279(4) 0.4821(2) 0.1526(2) 0.0589(6) Uani d . 1 . .
H H3 0.6434 0.5584 0.1612 0.071 Uiso calc R 1 . .
C C4 0.9127(4) 0.4638(2) 0.1953(2) 0.0548(6) Uani d . 1 . .
C C5 1.0396(4) 0.3503(2) 0.1788(2) 0.0570(6) Uani d . 1 . .
H H5 1.1642 0.3365 0.2074 0.068 Uiso calc R 1 . .
C C6 0.9848(3) 0.2584(2) 0.1211(2) 0.0508(5) Uani d . 1 . .
H H6 1.0728 0.1840 0.1089 0.061 Uiso calc R 1 . .
C C7 0.5092(3) 0.01727(19) 0.22766(18) 0.0402(4) Uani d . 1 . .
C C8 0.5191(3) -0.10252(19) 0.32282(18) 0.0415(4) Uani d . 1 . .
C C9 0.6634(3) -0.1125(2) 0.39775(19) 0.0473(5) Uani d . 1 . .
C C10 0.6505(4) -0.2220(3) 0.4924(2) 0.0663(7) Uani d . 1 . .
H H10 0.7442 -0.2313 0.5440 0.080 Uiso calc R 1 . .
C C11 0.5017(5) -0.3158(3) 0.5106(2) 0.0767(8) Uani d . 1 . .
H H11 0.4960 -0.3878 0.5741 0.092 Uiso calc R 1 . .
C C12 0.3617(5) -0.3045(3) 0.4360(3) 0.0758(8) Uani d . 1 . .
H H12 0.2620 -0.3687 0.4486 0.091 Uiso calc R 1 . .
C C13 0.3690(4) -0.1980(2) 0.3425(2) 0.0575(6) Uani d . 1 . .
H H13 0.2732 -0.1898 0.2923 0.069 Uiso calc R 1 . .
C C14 0.9773(5) 0.5629(3) 0.2596(3) 0.0849(9) Uani d . 1 . .
H H14A 0.8955 0.6432 0.2458 0.102 Uiso calc R 1 . .
H H14B 1.1292 0.5782 0.2262 0.102 Uiso calc R 1 . .
H H14C 0.9482 0.5302 0.3479 0.102 Uiso calc R 1 . .
C C15 0.8194(4) -0.0075(3) 0.3825(2) 0.0658(7) Uani d . 1 . .
H H15A 0.9429 -0.0169 0.3136 0.079 Uiso calc R 1 . .
H H15B 0.8659 -0.0150 0.4578 0.079 Uiso calc R 1 . .
H H15C 0.7492 0.0765 0.3663 0.079 Uiso calc R 1 . .

loop_
_atom_site_aniso_label
_atom_site_aniso_U_11
_atom_site_aniso_U_22
_atom_site_aniso_U_33
_atom_site_aniso_U_12
_atom_site_aniso_U_13
_atom_site_aniso_U_23
S1 0.0464(3) 0.0408(3) 0.0362(3) 0.00360(19) -0.0112(2) -0.00359(19)
O1 0.0642(9) 0.0521(8) 0.0364(7) 0.0070(7) -0.0004(7) -0.0051(6)
O2 0.0581(9) 0.0609(9) 0.0542(9) 0.0045(7) -0.0287(7) -0.0036(7)
O3 0.0505(9) 0.0703(11) 0.0600(10) 0.0194(8) -0.0056(8) -0.0015(8)
N1 0.0450(9) 0.0362(8) 0.0394(9) 0.0031(7) -0.0082(7) -0.0052(7)
C1 0.0388(9) 0.0361(9) 0.0386(10) 0.0007(7) -0.0070(8) -0.0005(8)
C2 0.0494(11) 0.0409(11) 0.0511(12) 0.0089(9) -0.0124(9) -0.0017(9)
C3 0.0708(15) 0.0391(11) 0.0573(14) 0.0089(10) -0.0047(12) -0.0073(10)
C4 0.0679(14) 0.0458(11) 0.0440(12) -0.0166(10) -0.0018(10) -0.0031(9)
C5 0.0492(12) 0.0588(13) 0.0636(14) -0.0106(10) -0.0162(11) -0.0059(11)
C6 0.0417(11) 0.0451(11) 0.0648(14) 0.0037(9) -0.0139(10) -0.0101(10)
C7 0.0387(10) 0.0450(10) 0.0393(10) -0.0024(8) -0.0130(8) -0.0083(8)
C8 0.0446(10) 0.0440(10) 0.0345(9) 0.0009(8) -0.0067(8) -0.0094(8)
C9 0.0470(11) 0.0563(12) 0.0385(10) 0.0101(9) -0.0110(9) -0.0129(9)
C10 0.0794(17) 0.0770(17) 0.0417(12) 0.0211(14) -0.0220(12) -0.0096(11)
C11 0.111(2) 0.0579(15) 0.0474(14) 0.0018(15) -0.0091(15) 0.0068(11)
C12 0.100(2) 0.0588(15) 0.0610(16) -0.0226(14) -0.0091(15) -0.0003(12)
C13 0.0670(14) 0.0553(13) 0.0506(13) -0.0135(11) -0.0145(11) -0.0060(10)
C14 0.115(2) 0.0692(17) 0.0694(18) -0.0326(16) -0.0078(17) -0.0204(14)
C15 0.0528(13) 0.0923(19) 0.0612(15) -0.0041(12) -0.0248(12) -0.0202(13)

loop_
_atom_type_symbol
_atom_type_description
_atom_type_scat_dispersion_real
_atom_type_scat_dispersion_imag
_atom_type_scat_source
C C 0.0033 0.0016 'International Tables Vol C Tables 4.2.6.8 and 6.1.1.4'
H H 0.0000 0.0000 'International Tables Vol C Tables 4.2.6.8 and 6.1.1.4'
N N 0.0061 0.0033 'International Tables Vol C Tables 4.2.6.8 and 6.1.1.4'
O O 0.0106 0.0060 'International Tables Vol C Tables 4.2.6.8 and 6.1.1.4'
S S 0.1246 0.1234 'International Tables Vol C Tables 4.2.6.8 and 6.1.1.4'

loop_
_geom_angle_atom_site_label_1
_geom_angle_atom_site_label_2
_geom_angle_atom_site_label_3
_geom_angle_site_symmetry_1
_geom_angle_site_symmetry_3
_geom_angle
_geom_angle_publ_flag
O2 S1 O1 . . 118.80(9) ?
O2 S1 N1 . . 110.35(9) ?
O1 S1 N1 . . 103.52(8) ?
O2 S1 C1 . . 109.33(9) ?
O1 S1 C1 . . 109.09(9) ?
N1 S1 C1 . . 104.75(9) ?
C7 N1 S1 . . 124.66(14) ?
C7 N1 H1N . . 121.5(15) ?
S1 N1 H1N . . 112.5(15) ?
C2 C1 C6 . . 120.86(19) ?
C2 C1 S1 . . 119.99(16) ?
C6 C1 S1 . . 119.15(15) ?
C3 C2 C1 . . 119.0(2) ?
C3 C2 H2 . . 120.5 ?
C1 C2 H2 . . 120.5 ?
C4 C3 C2 . . 121.3(2) ?
C4 C3 H3 . . 119.4 ?
C2 C3 H3 . . 119.4 ?
C3 C4 C5 . . 118.4(2) ?
C3 C4 C14 . . 121.6(2) ?
C5 C4 C14 . . 120.0(2) ?
C6 C5 C4 . . 121.4(2) ?
C6 C5 H5 . . 119.3 ?
C4 C5 H5 . . 119.3 ?
C5 C6 C1 . . 119.06(19) ?
C5 C6 H6 . . 120.5 ?
C1 C6 H6 . . 120.5 ?
O3 C7 N1 . . 121.68(18) ?
O3 C7 C8 . . 123.12(18) ?
N1 C7 C8 . . 115.21(16) ?
C13 C8 C9 . . 120.8(2) ?
C13 C8 C7 . . 118.47(18) ?
C9 C8 C7 . . 120.44(18) ?
C8 C9 C10 . . 117.4(2) ?
C8 C9 C15 . . 121.8(2) ?
C10 C9 C15 . . 120.7(2) ?
C11 C10 C9 . . 121.2(2) ?
C11 C10 H10 . . 119.4 ?
C9 C10 H10 . . 119.4 ?
C12 C11 C10 . . 120.6(2) ?
C12 C11 H11 . . 119.7 ?
C10 C11 H11 . . 119.7 ?
C11 C12 C13 . . 119.8(3) ?
C11 C12 H12 . . 120.1 ?
C13 C12 H12 . . 120.1 ?
C12 C13 C8 . . 120.2(2) ?
C12 C13 H13 . . 119.9 ?
C8 C13 H13 . . 119.9 ?
C4 C14 H14A . . 109.5 ?
C4 C14 H14B . . 109.5 ?
H14A C14 H14B . . 109.5 ?
C4 C14 H14C . . 109.5 ?
H14A C14 H14C . . 109.5 ?
H14B C14 H14C . . 109.5 ?
C9 C15 H15A . . 109.5 ?
C9 C15 H15B . . 109.5 ?
H15A C15 H15B . . 109.5 ?
C9 C15 H15C . . 109.5 ?
H15A C15 H15C . . 109.5 ?
H15B C15 H15C . . 109.5 ?

loop_
_geom_bond_atom_site_label_1
_geom_bond_atom_site_label_2
_geom_bond_site_symmetry_2
_geom_bond_distance
_geom_bond_publ_flag
S1 O2 . 1.4210(15) ?
S1 O1 . 1.4351(15) ?
S1 N1 . 1.6519(17) ?
S1 C1 . 1.754(2) ?
O3 C7 . 1.206(2) ?
N1 C7 . 1.383(2) ?
N1 H1N . 0.849(9) ?
C1 C2 . 1.381(3) ?
C1 C6 . 1.385(3) ?
C2 C3 . 1.381(3) ?
C2 H2 . 0.9300 ?
C3 C4 . 1.381(3) ?
C3 H3 . 0.9300 ?
C4 C5 . 1.392(3) ?
C4 C14 . 1.509(3) ?
C5 C6 . 1.371(3) ?
C5 H5 . 0.9300 ?
C6 H6 . 0.9300 ?
C7 C8 . 1.495(3) ?
C8 C13 . 1.390(3) ?
C8 C9 . 1.396(3) ?
C9 C10 . 1.400(3) ?
C9 C15 . 1.500(3) ?
C10 C11 . 1.374(4) ?
C10 H10 . 0.9300 ?
C11 C12 . 1.369(4) ?
C11 H11 . 0.9300 ?
C12 C13 . 1.374(3) ?
C12 H12 . 0.9300 ?
C13 H13 . 0.9300 ?
C14 H14A . 0.9600 ?
C14 H14B . 0.9600 ?
C14 H14C . 0.9600 ?
C15 H15A . 0.9600 ?
C15 H15B . 0.9600 ?
C15 H15C . 0.9600 ?

loop_
_geom_hbond_atom_site_label_D
_geom_hbond_atom_site_label_H
_geom_hbond_atom_site_label_A
_geom_hbond_site_symmetry_A
_geom_hbond_distance_DH
_geom_hbond_distance_HA
_geom_hbond_distance_DA
_geom_hbond_angle_DHA
N1 H1N O1 2_755 0.849(9) 2.083(11) 2.917(2) 167(2)

loop_
_geom_torsion_atom_site_label_1
_geom_torsion_atom_site_label_2
_geom_torsion_atom_site_label_3
_geom_torsion_atom_site_label_4
_geom_torsion_site_symmetry_1
_geom_torsion_site_symmetry_2
_geom_torsion_site_symmetry_3
_geom_torsion_site_symmetry_4
_geom_torsion
_geom_torsion_publ_flag
O2 S1 N1 C7 . . . . -49.84(18) ?
O1 S1 N1 C7 . . . . -177.98(16) ?
C1 S1 N1 C7 . . . . 67.73(17) ?
O2 S1 C1 C2 . . . . 2.47(19) ?
O1 S1 C1 C2 . . . . 133.91(16) ?
N1 S1 C1 C2 . . . . -115.79(17) ?
O2 S1 C1 C6 . . . . -177.85(16) ?
O1 S1 C1 C6 . . . . -46.42(18) ?
N1 S1 C1 C6 . . . . 63.89(18) ?
C6 C1 C2 C3 . . . . 0.9(3) ?
S1 C1 C2 C3 . . . . -179.44(16) ?
C1 C2 C3 C4 . . . . -2.1(3) ?
C2 C3 C4 C5 . . . . 1.5(3) ?
C2 C3 C4 C14 . . . . -177.9(2) ?
C3 C4 C5 C6 . . . . 0.3(3) ?
C14 C4 C5 C6 . . . . 179.8(2) ?
C4 C5 C6 C1 . . . . -1.5(3) ?
C2 C1 C6 C5 . . . . 0.9(3) ?
S1 C1 C6 C5 . . . . -178.79(17) ?
S1 N1 C7 O3 . . . . 8.0(3) ?
S1 N1 C7 C8 . . . . -171.57(13) ?
O3 C7 C8 C13 . . . . 70.2(3) ?
N1 C7 C8 C13 . . . . -110.2(2) ?
O3 C7 C8 C9 . . . . -104.1(2) ?
N1 C7 C8 C9 . . . . 75.4(2) ?
C13 C8 C9 C10 . . . . 0.1(3) ?
C7 C8 C9 C10 . . . . 174.35(18) ?
C13 C8 C9 C15 . . . . -176.9(2) ?
C7 C8 C9 C15 . . . . -2.7(3) ?
C8 C9 C10 C11 . . . . 0.1(3) ?
C15 C9 C10 C11 . . . . 177.2(2) ?
C9 C10 C11 C12 . . . . 0.0(4) ?
C10 C11 C12 C13 . . . . -0.3(4) ?
C11 C12 C13 C8 . . . . 0.6(4) ?
C9 C8 C13 C12 . . . . -0.5(3) ?
C7 C8 C13 C12 . . . . -174.8(2) ?

loop_
_cod_related_entry_id
_cod_related_entry_database
_cod_related_entry_code
1 ChemSpider 842618
